data_4132868
loop_
_publ_author_name
'Li, Yuantao'
'Handke, Marcel'
'Chen, Yu-Sheng'
'Shtukenberg, Alexander G.'
'Hu, Chunhua T.'
'Ward, Michael D.'

_publ_section_title
;
 Guest Exchange through Facilitated Transport in a Seemingly Impenetrable
 Hydrogen-Bonded Framework.
;
_journal_issue 40
_journal_name_full 'Journal of the American Chemical Society'
_journal_page_first 12915
_journal_page_last 12921
_journal_paper_doi 10.1021/jacs.8b07065
_journal_volume 140
_journal_year 2018
_chemical_formula_sum 'C52.3 H72.35 N9 O11.81 S3'
_chemical_formula_weight 1112.26
_space_group_crystal_system monoclinic
_space_group_IT_number 4
_space_group_name_Hall 'P 2yb'
_space_group_name_H-M_alt 'P 1 21 1'
_atom_sites_solution_hydrogens geom
_audit_creation_method SHELXL-2018/3
_cell_angle_alpha 90
_cell_angle_beta 118.697(13)
_cell_angle_gamma 90
_cell_formula_units_Z 2
_cell_length_a 23.536(16)
_cell_length_b 7.566(5)
_cell_length_c 23.941(17)
_cell_measurement_reflns_used 2253
_cell_measurement_temperature 295(2)
_cell_measurement_theta_max 16.75
_cell_measurement_theta_min 2.56
_cell_volume 3740(4)
_computing_cell_refinement 'Bruker SAINT'
_computing_data_collection 'Bruker APEX2'
_computing_data_reduction 'Bruker SAINT'
_computing_structure_refinement 'SHELXL-2018/3 (Sheldrick, 2018)'
_computing_structure_solution 'SHELXT (Sheldrick 2014)'
_diffrn_ambient_temperature 295(2)
_diffrn_measured_fraction_theta_full 0.986
_diffrn_measured_fraction_theta_max 0.986
_diffrn_measurement_device_type 'Bruker APEX-II CCD'
_diffrn_measurement_method '\w scans'
_diffrn_radiation_monochromator graphite
_diffrn_radiation_source 'sealed tube'
_diffrn_radiation_type MoK\a
_diffrn_radiation_wavelength 0.71073
_diffrn_reflns_av_R_equivalents 0.0961
_diffrn_reflns_av_unetI/netI 0.1150
_diffrn_reflns_Laue_measured_fraction_full 0.986
_diffrn_reflns_Laue_measured_fraction_max 0.986
_diffrn_reflns_limit_h_max 19
_diffrn_reflns_limit_h_min -19
_diffrn_reflns_limit_k_max 6
_diffrn_reflns_limit_k_min -6
_diffrn_reflns_limit_l_max 20
_diffrn_reflns_limit_l_min -20
_diffrn_reflns_number 16566
_diffrn_reflns_point_group_measured_fraction_full 0.982
_diffrn_reflns_point_group_measured_fraction_max 0.982
_diffrn_reflns_theta_full 17.486
_diffrn_reflns_theta_max 17.486
_diffrn_reflns_theta_min 1.683
_exptl_absorpt_coefficient_mu 0.150
_exptl_absorpt_correction_T_max 0.7441
_exptl_absorpt_correction_T_min 0.5423
_exptl_absorpt_correction_type multi-scan
_exptl_absorpt_process_details SADABS
_exptl_crystal_colour colorless
_exptl_crystal_density_diffrn 0.988
_exptl_crystal_description needle
_exptl_crystal_F_000 1183
_exptl_crystal_size_max 0.530
_exptl_crystal_size_mid 0.100
_exptl_crystal_size_min 0.070
_refine_diff_density_max 0.810
_refine_diff_density_min -0.516
_refine_diff_density_rms 0.133
_refine_ls_abs_structure_details
;
 Flack x determined using 1091 quotients [(I+)-(I-)]/[(I+)+(I-)]
 (Parsons, Flack and Wagner, Acta Cryst. B69 (2013) 249-259).
;
_refine_ls_abs_structure_Flack 0.20(15)
_refine_ls_extinction_method none
_refine_ls_goodness_of_fit_ref 1.524
_refine_ls_hydrogen_treatment constr
_refine_ls_matrix_type full
_refine_ls_number_parameters 335
_refine_ls_number_reflns 4651
_refine_ls_number_restraints 152
_refine_ls_restrained_S_all 1.517
_refine_ls_R_factor_all 0.1721
_refine_ls_R_factor_gt 0.1524
_refine_ls_shift/su_max 0.001
_refine_ls_shift/su_mean 0.000
_refine_ls_structure_factor_coef Fsqd
_refine_ls_weighting_details 'w=1/[\s^2^(Fo^2^)+(0.2000P)^2^] where P=(Fo^2^+2Fc^2^)/3'
_refine_ls_weighting_scheme calc
_refine_ls_wR_factor_gt 0.3773
_refine_ls_wR_factor_ref 0.4011
_reflns_Friedel_coverage 0.783
_reflns_Friedel_fraction_full 0.977
_reflns_Friedel_fraction_max 0.977
_reflns_number_gt 3643
_reflns_number_total 4651
_reflns_threshold_expression 'I > 2\s(I)'
_cod_data_source_file ja8b07065_si_002.cif
_cod_data_source_block 1-RT
_cod_original_cell_volume 3740(5)
_cod_original_sg_symbol_H-M 'P 21'
_cod_original_formula_sum 'C52.30 H72.35 N9 O11.81 S3'
_cod_database_code 4132868
_shelx_shelxl_version_number 2018/3
_shelx_space_group_comment
;
The symmetry employed for this shelxl refinement is uniquely defined
by the following loop, which should always be used as a source of
symmetry information in preference to the above space-group names.
They are only intended as comments.
;
_shelx_estimated_absorpt_t_min 0.925
_shelx_estimated_absorpt_t_max 0.990

loop_
_space_group_symop_operation_xyz
'x, y, z'
'-x, y+1/2, -z'

loop_
_atom_site_label
_atom_site_type_symbol
_atom_site_fract_x
_atom_site_fract_y
_atom_site_fract_z
_atom_site_U_iso_or_equiv
_atom_site_adp_type
_atom_site_occupancy
_atom_site_site_symmetry_order
_atom_site_calc_flag
_atom_site_refinement_flags_posn
_atom_site_refinement_flags_adp
_atom_site_refinement_flags_occupancy
_atom_site_disorder_assembly
_atom_site_disorder_group
S1 S 0.8510(4) 0.4418(18) 0.6794(4) 0.070(2) Uani 1 1 d . . . . .
S2 S 0.3048(4) 0.4419(18) 0.1634(4) 0.072(2) Uani 1 1 d . . . . .
S3 S 0.8408(4) 0.4437(18) 0.1424(4) 0.065(2) Uani 1 1 d . . . . .
O1 O 0.8934(12) 0.592(3) 0.6965(12) 0.075(3) Uani 1 1 d . . . . .
O2 O 0.8084(9) 0.435(3) 0.7090(9) 0.075(3) Uani 1 1 d . . . . .
O3 O 0.8910(12) 0.273(3) 0.6986(12) 0.075(3) Uani 1 1 d . . . . .
O4 O 0.2844(13) 0.595(3) 0.1863(13) 0.085(4) Uani 1 1 d . . . . .
O5 O 0.2845(9) 0.440(4) 0.0948(10) 0.085(4) Uani 1 1 d . . . . .
O6 O 0.2864(13) 0.280(4) 0.1841(12) 0.085(4) Uani 1 1 d . . . . .
O7 O 0.8227(12) 0.600(3) 0.1036(12) 0.075(3) Uani 1 1 d . . . . .
O8 O 0.9088(9) 0.440(4) 0.1886(9) 0.075(3) Uani 1 1 d . . . . .
O9 O 0.8173(12) 0.283(3) 0.1046(12) 0.075(3) Uani 1 1 d . . . . .
C1 C 0.6986(14) 0.474(4) 0.3944(9) 0.067(4) Uani 1 1 d D . . . .
C2 C 0.6265(16) 0.482(3) 0.3608(15) 0.067(4) Uani 1 1 d . . . . .
H2 H 0.603275 0.486366 0.383079 0.081 Uiso 1 1 calc R U . . .
C3 C 0.5974(12) 0.482(4) 0.2983(15) 0.067(4) Uani 1 1 d D . . . .
C4 C 0.6288(16) 0.488(3) 0.2620(16) 0.067(4) Uani 1 1 d . . . . .
H4 H 0.605055 0.495629 0.217917 0.081 Uiso 1 1 calc R U . . .
C5 C 0.7009(15) 0.481(3) 0.2944(14) 0.067(4) Uani 1 1 d D . . . .
C6 C 0.7299(17) 0.485(4) 0.3604(15) 0.067(4) Uani 1 1 d . . . . .
H6 H 0.774749 0.497014 0.382698 0.081 Uiso 1 1 calc R U . . .
C7 C 0.7370(10) 0.468(3) 0.4648(7) 0.078(4) Uani 1 1 d DG . . . .
C8 C 0.7938(11) 0.370(3) 0.4947(9) 0.078(4) Uani 1 1 d G . . . .
H8 H 0.808972 0.310329 0.470478 0.094 Uiso 1 1 calc R U . . .
C9 C 0.8278(9) 0.360(3) 0.5608(10) 0.078(4) Uani 1 1 d G . . . .
H9 H 0.865780 0.294412 0.580756 0.094 Uiso 1 1 calc R U . . .
C10 C 0.8050(10) 0.449(4) 0.5969(7) 0.078(4) Uani 1 1 d G . . . .
C11 C 0.7483(10) 0.547(3) 0.5670(9) 0.078(4) Uani 1 1 d G . . . .
H11 H 0.733042 0.606398 0.591227 0.094 Uiso 1 1 calc R U . . .
C12 C 0.7142(9) 0.557(3) 0.5010(10) 0.078(4) Uani 1 1 d G . . . .
H12 H 0.676234 0.622318 0.480949 0.094 Uiso 1 1 calc R U . . .
C13 C 0.5253(12) 0.469(6) 0.2665(15) 0.088(5) Uani 1 1 d D . . . .
C14 C 0.4938(16) 0.372(5) 0.2924(18) 0.088(5) Uani 1 1 d . . . . .
H14 H 0.515784 0.313615 0.331154 0.106 Uiso 1 1 calc R U . . .
C15 C 0.4300(17) 0.370(5) 0.2577(17) 0.088(5) Uani 1 1 d . . . . .
H15 H 0.409355 0.304283 0.275659 0.106 Uiso 1 1 calc R U . . .
C16 C 0.3912(14) 0.440(7) 0.2041(16) 0.088(5) Uani 1 1 d . . . . .
C17 C 0.4209(17) 0.543(5) 0.1749(18) 0.088(5) Uani 1 1 d . . . . .
H17 H 0.396452 0.604576 0.137144 0.106 Uiso 1 1 calc R U . . .
C18 C 0.4836(16) 0.546(5) 0.2040(17) 0.088(5) Uani 1 1 d . . . . .
H18 H 0.503734 0.602025 0.183497 0.106 Uiso 1 1 calc R U . . .
C19 C 0.7329(11) 0.462(4) 0.2544(11) 0.095(5) Uani 1 1 d DG . . . .
C20 C 0.7082(9) 0.368(4) 0.1978(11) 0.095(5) Uani 1 1 d G . . . .
H20 H 0.668745 0.309124 0.182520 0.114 Uiso 1 1 calc R U . . .
C21 C 0.7424(11) 0.361(4) 0.1640(10) 0.095(5) Uani 1 1 d G . . . .
H21 H 0.725863 0.297215 0.126113 0.114 Uiso 1 1 calc R U . . .
C22 C 0.8013(11) 0.448(4) 0.1868(11) 0.095(5) Uani 1 1 d G . . . .
C23 C 0.8260(9) 0.543(4) 0.2435(11) 0.095(5) Uani 1 1 d G . . . .
H23 H 0.865430 0.601191 0.258768 0.114 Uiso 1 1 calc R U . . .
C24 C 0.7918(11) 0.550(4) 0.2773(10) 0.095(5) Uani 1 1 d G . . . .
H24 H 0.808313 0.613102 0.315175 0.114 Uiso 1 1 calc R U . . .
N1 N 0.8427(12) 0.932(5) 0.7092(12) 0.094(5) Uani 1 1 d . U . . .
H1A H 0.850833 1.026989 0.694519 0.113 Uiso 1 1 calc R U . . .
H1B H 0.856133 0.831664 0.703326 0.113 Uiso 1 1 calc R U . . .
N2 N 0.7937(17) 0.787(4) 0.7540(16) 0.094(5) Uani 1 1 d . . . . .
H2A H 0.767884 0.782310 0.769905 0.113 Uiso 1 1 calc R U . . .
H2B H 0.808857 0.691324 0.746868 0.113 Uiso 1 1 calc R U . . .
N3 N 0.7900(17) 1.090(4) 0.7495(17) 0.094(5) Uani 1 1 d . . . . .
H3A H 0.797926 1.185328 0.734906 0.113 Uiso 1 1 calc R U . . .
H3B H 0.768502 1.095038 0.770140 0.113 Uiso 1 1 calc R U . . .
C25 C 0.8101(17) 0.941(8) 0.7405(17) 0.094(5) Uani 1 1 d . . . . .
N4 N 0.2745(12) 0.928(5) 0.1260(10) 0.089(5) Uani 1 1 d . U . . .
H4A H 0.280333 0.827981 0.144945 0.107 Uiso 1 1 calc R U . . .
H4B H 0.287937 1.023748 0.147898 0.107 Uiso 1 1 calc R U . . .
N5 N 0.2266(15) 0.787(4) 0.0340(15) 0.089(5) Uani 1 1 d . . . . .
H5A H 0.233680 0.690389 0.055402 0.107 Uiso 1 1 calc R U . . .
H5B H 0.207170 0.783326 -0.006972 0.107 Uiso 1 1 calc R U . . .
N6 N 0.2389(16) 1.093(4) 0.0343(15) 0.089(5) Uani 1 1 d . . . . .
H6A H 0.221529 1.098466 -0.006543 0.107 Uiso 1 1 calc R U . . .
H6B H 0.252356 1.187397 0.056739 0.107 Uiso 1 1 calc R U . . .
C26 C 0.2450(17) 0.935(7) 0.0630(14) 0.089(5) Uani 1 1 d . . . . .
N7 N 0.8786(11) 0.943(5) 0.1524(12) 0.091(5) Uani 1 1 d . U . . .
H7A H 0.858438 1.041562 0.139719 0.109 Uiso 1 1 calc R U . . .
H7B H 0.857779 0.844697 0.139276 0.109 Uiso 1 1 calc R U . . .
N8 N 0.9703(15) 0.784(4) 0.2148(16) 0.091(5) Uani 1 1 d . . . . .
H8A H 1.010519 0.781060 0.243202 0.109 Uiso 1 1 calc R U . . .
H8B H 0.948994 0.686527 0.201361 0.109 Uiso 1 1 calc R U . . .
N9 N 0.9717(16) 1.088(4) 0.2110(16) 0.091(5) Uani 1 1 d . . . . .
H9A H 0.951501 1.186561 0.198324 0.109 Uiso 1 1 calc R U . . .
H9B H 1.012629 1.086493 0.236790 0.109 Uiso 1 1 calc R U . . .
C27 C 0.9405(16) 0.941(7) 0.1913(16) 0.091(5) Uani 1 1 d . . . . .
O10 O 0.4528(17) 0.061(5) 0.5436(18) 0.166(15) Uani 0.97(3) 1 d D . P . .
C28 C 0.5055(19) 0.128(7) 0.5567(19) 0.141(8) Uani 0.97(3) 1 d D . P . .
C29 C 0.5419(18) 0.235(6) 0.614(2) 0.141(8) Uani 0.97(3) 1 d D . P . .
H29 H 0.523400 0.259709 0.640202 0.169 Uiso 0.97(3) 1 calc R U P . .
C30 C 0.6008(18) 0.297(6) 0.6306(18) 0.141(8) Uani 0.97(3) 1 d D . P . .
C31 C 0.639(2) 0.255(5) 0.596(2) 0.141(8) Uani 0.97(3) 1 d D . P . .
H31A H 0.683613 0.235866 0.627307 0.169 Uiso 0.97(3) 1 calc R U P . .
H31B H 0.636831 0.356242 0.570412 0.169 Uiso 0.97(3) 1 calc R U P . .
C32 C 0.6131(16) 0.093(4) 0.5536(15) 0.141(8) Uani 0.97(3) 1 d D . P . .
C33 C 0.5390(16) 0.094(7) 0.5173(18) 0.141(8) Uani 0.97(3) 1 d D . P . .
H33A H 0.524992 0.182907 0.484212 0.169 Uiso 0.97(3) 1 calc R U P . .
H33B H 0.524471 -0.019902 0.496468 0.169 Uiso 0.97(3) 1 calc R U P . .
C34 C 0.641(2) 0.408(7) 0.6890(18) 0.141(8) Uani 0.97(3) 1 d D . P . .
H34A H 0.681461 0.436820 0.690622 0.211 Uiso 0.97(3) 1 calc R U P . .
H34B H 0.618052 0.514535 0.687046 0.211 Uiso 0.97(3) 1 calc R U P . .
H34C H 0.649021 0.342353 0.726435 0.211 Uiso 0.97(3) 1 calc R U P . .
C35 C 0.629(2) 0.102(7) 0.4986(18) 0.141(8) Uani 0.97(3) 1 d D . P . .
H35A H 0.612136 -0.001140 0.472506 0.211 Uiso 0.97(3) 1 calc R U P . .
H35B H 0.608891 0.205721 0.473442 0.211 Uiso 0.97(3) 1 calc R U P . .
H35C H 0.674745 0.108359 0.515302 0.211 Uiso 0.97(3) 1 calc R U P . .
C36 C 0.629(2) -0.078(5) 0.5924(19) 0.141(8) Uani 0.97(3) 1 d D . P . .
H36A H 0.612673 -0.177009 0.563995 0.211 Uiso 0.97(3) 1 calc R U P . .
H36B H 0.675618 -0.088953 0.617523 0.211 Uiso 0.97(3) 1 calc R U P . .
H36C H 0.610343 -0.075129 0.619879 0.211 Uiso 0.97(3) 1 calc R U P . .
O11 O 1.0938(18) 1.001(6) 0.566(2) 0.176(11) Uani 0.86(3) 1 d D U P . .
C37 C 1.060(2) 0.886(7) 0.573(3) 0.176(11) Uani 0.86(3) 1 d D . P . .
C38 C 1.085(2) 0.720(7) 0.607(3) 0.176(11) Uani 0.86(3) 1 d D . P . .
H38 H 1.129011 0.695713 0.624712 0.211 Uiso 0.86(3) 1 calc R U P . .
C39 C 1.047(2) 0.601(6) 0.614(3) 0.176(11) Uani 0.86(3) 1 d D . P . .
C40 C 0.976(2) 0.629(6) 0.593(3) 0.176(11) Uani 0.86(3) 1 d D . P . .
H40A H 0.966990 0.584603 0.625783 0.211 Uiso 0.86(3) 1 calc R U P . .
H40B H 0.950523 0.560920 0.554579 0.211 Uiso 0.86(3) 1 calc R U P . .
C41 C 0.955(2) 0.821(6) 0.580(2) 0.176(11) Uani 0.86(3) 1 d D . P . .
C42 C 0.988(2) 0.916(8) 0.546(2) 0.176(11) Uani 0.86(3) 1 d D . P . .
H42A H 0.966051 0.880785 0.502098 0.211 Uiso 0.86(3) 1 calc R U P . .
H42B H 0.980466 1.042361 0.547598 0.211 Uiso 0.86(3) 1 calc R U P . .
C43 C 1.069(3) 0.425(6) 0.646(3) 0.176(11) Uani 0.86(3) 1 d D . P . .
H43A H 1.032982 0.363450 0.645062 0.264 Uiso 0.86(3) 1 calc R U P . .
H43B H 1.087176 0.356990 0.624824 0.264 Uiso 0.86(3) 1 calc R U P . .
H43C H 1.101522 0.443587 0.689785 0.264 Uiso 0.86(3) 1 calc R U P . .
C44 C 0.884(2) 0.835(8) 0.531(3) 0.176(11) Uani 0.86(3) 1 d D . P . .
H44A H 0.871164 0.956679 0.522892 0.264 Uiso 0.86(3) 1 calc R U P . .
H44B H 0.876706 0.780232 0.491516 0.264 Uiso 0.86(3) 1 calc R U P . .
H44C H 0.857920 0.775156 0.546074 0.264 Uiso 0.86(3) 1 calc R U P . .
C45 C 0.975(3) 0.930(9) 0.640(2) 0.176(11) Uani 0.86(3) 1 d D . P . .
H45A H 0.960625 1.049361 0.629156 0.264 Uiso 0.86(3) 1 calc R U P . .
H45B H 0.956177 0.879672 0.664435 0.264 Uiso 0.86(3) 1 calc R U P . .
H45C H 1.021560 0.928234 0.665749 0.264 Uiso 0.86(3) 1 calc R U P . .
O12 O 0.545(3) 0.580(8) 0.090(2) 0.24(2) Uani 0.98(4) 1 d D U P A 1
C46 C 0.571(3) 0.613(9) 0.056(2) 0.230(16) Uani 0.98(4) 1 d D . P A 1
C47 C 0.620(3) 0.753(10) 0.073(3) 0.230(16) Uani 0.98(4) 1 d D . P A 1
H47 H 0.639781 0.801286 0.114060 0.275 Uiso 0.98(4) 1 calc R U P A 1
C48 C 0.636(4) 0.809(9) 0.030(3) 0.230(16) Uani 0.98(4) 1 d D . P A 1
C49 C 0.609(3) 0.750(8) -0.038(3) 0.230(16) Uani 0.98(4) 1 d D . P A 1
H49A H 0.644755 0.718703 -0.045597 0.275 Uiso 0.98(4) 1 calc R U P A 1
H49B H 0.586450 0.848762 -0.065611 0.275 Uiso 0.98(4) 1 calc R U P A 1
C50 C 0.563(2) 0.594(7) -0.056(2) 0.230(16) Uani 0.98(4) 1 d D . P A 1
C51 C 0.529(2) 0.592(10) -0.015(2) 0.230(16) Uani 0.98(4) 1 d D U P A 1
H51A H 0.497067 0.685182 -0.030248 0.275 Uiso 0.98(4) 1 calc R U P A 1
H51B H 0.505977 0.480497 -0.022874 0.275 Uiso 0.98(4) 1 calc R U P A 1
C52 C 0.684(3) 0.959(9) 0.043(3) 0.24(3) Uani 0.98(4) 1 d D U P A 1
H52A H 0.689248 0.979290 0.006460 0.359 Uiso 0.98(4) 1 calc R U P A 1
H52B H 0.668359 1.064554 0.053497 0.359 Uiso 0.98(4) 1 calc R U P A 1
H52C H 0.725393 0.927864 0.078770 0.359 Uiso 0.98(4) 1 calc R U P A 1
C53 C 0.503(3) 0.613(11) -0.121(2) 0.26(2) Uani 0.98(4) 1 d D U P A 1
H53A H 0.484861 0.729023 -0.124289 0.392 Uiso 0.98(4) 1 calc R U P A 1
H53B H 0.514197 0.596206 -0.153868 0.392 Uiso 0.98(4) 1 calc R U P A 1
H53C H 0.471331 0.525985 -0.124820 0.392 Uiso 0.98(4) 1 calc R U P A 1
C54 C 0.599(3) 0.419(8) -0.040(3) 0.26(2) Uani 0.98(4) 1 d D U P A 1
H54A H 0.635972 0.425896 0.001648 0.392 Uiso 0.98(4) 1 calc R U P A 1
H54B H 0.571156 0.325692 -0.041632 0.392 Uiso 0.98(4) 1 calc R U P A 1
H54C H 0.614022 0.395913 -0.070680 0.392 Uiso 0.98(4) 1 calc R U P A 1

loop_
_atom_site_aniso_label
_atom_site_aniso_U_11
_atom_site_aniso_U_22
_atom_site_aniso_U_33
_atom_site_aniso_U_23
_atom_site_aniso_U_13
_atom_site_aniso_U_12
S1 0.081(6) 0.056(5) 0.076(5) -0.017(7) 0.039(5) -0.009(7)
S2 0.082(6) 0.049(5) 0.090(6) 0.004(7) 0.044(5) 0.007(7)
S3 0.082(6) 0.043(5) 0.074(5) 0.007(7) 0.040(5) 0.009(7)
O1 0.086(8) 0.043(7) 0.097(8) -0.016(10) 0.045(7) -0.006(10)
O2 0.086(8) 0.043(7) 0.097(8) -0.016(10) 0.045(7) -0.006(10)
O3 0.086(8) 0.043(7) 0.097(8) -0.016(10) 0.045(7) -0.006(10)
O4 0.098(8) 0.058(8) 0.092(9) 0.001(12) 0.040(7) -0.001(11)
O5 0.098(8) 0.058(8) 0.092(9) 0.001(12) 0.040(7) -0.001(11)
O6 0.098(8) 0.058(8) 0.092(9) 0.001(12) 0.040(7) -0.001(11)
O7 0.073(8) 0.055(8) 0.092(8) -0.009(12) 0.036(7) 0.002(11)
O8 0.073(8) 0.055(8) 0.092(8) -0.009(12) 0.036(7) 0.002(11)
O9 0.073(8) 0.055(8) 0.092(8) -0.009(12) 0.036(7) 0.002(11)
C1 0.101(10) 0.021(6) 0.085(10) 0.002(8) 0.049(10) -0.004(8)
C2 0.101(10) 0.021(6) 0.085(10) 0.002(8) 0.049(10) -0.004(8)
C3 0.101(10) 0.021(6) 0.085(10) 0.002(8) 0.049(10) -0.004(8)
C4 0.101(10) 0.021(6) 0.085(10) 0.002(8) 0.049(10) -0.004(8)
C5 0.101(10) 0.021(6) 0.085(10) 0.002(8) 0.049(10) -0.004(8)
C6 0.101(10) 0.021(6) 0.085(10) 0.002(8) 0.049(10) -0.004(8)
C7 0.078(11) 0.075(10) 0.082(10) -0.003(10) 0.038(9) 0.003(9)
C8 0.078(11) 0.075(10) 0.082(10) -0.003(10) 0.038(9) 0.003(9)
C9 0.078(11) 0.075(10) 0.082(10) -0.003(10) 0.038(9) 0.003(9)
C10 0.078(11) 0.075(10) 0.082(10) -0.003(10) 0.038(9) 0.003(9)
C11 0.078(11) 0.075(10) 0.082(10) -0.003(10) 0.038(9) 0.003(9)
C12 0.078(11) 0.075(10) 0.082(10) -0.003(10) 0.038(9) 0.003(9)
C13 0.061(12) 0.102(13) 0.088(12) 0.016(11) 0.026(9) -0.007(11)
C14 0.061(12) 0.102(13) 0.088(12) 0.016(11) 0.026(9) -0.007(11)
C15 0.061(12) 0.102(13) 0.088(12) 0.016(11) 0.026(9) -0.007(11)
C16 0.061(12) 0.102(13) 0.088(12) 0.016(11) 0.026(9) -0.007(11)
C17 0.061(12) 0.102(13) 0.088(12) 0.016(11) 0.026(9) -0.007(11)
C18 0.061(12) 0.102(13) 0.088(12) 0.016(11) 0.026(9) -0.007(11)
C19 0.091(12) 0.113(13) 0.096(12) -0.041(10) 0.056(11) -0.034(11)
C20 0.091(12) 0.113(13) 0.096(12) -0.041(10) 0.056(11) -0.034(11)
C21 0.091(12) 0.113(13) 0.096(12) -0.041(10) 0.056(11) -0.034(11)
C22 0.091(12) 0.113(13) 0.096(12) -0.041(10) 0.056(11) -0.034(11)
C23 0.091(12) 0.113(13) 0.096(12) -0.041(10) 0.056(11) -0.034(11)
C24 0.091(12) 0.113(13) 0.096(12) -0.041(10) 0.056(11) -0.034(11)
N1 0.115(9) 0.065(8) 0.118(9) 0.004(11) 0.068(7) 0.013(10)
N2 0.115(9) 0.065(8) 0.118(9) 0.004(11) 0.068(7) 0.013(10)
N3 0.115(9) 0.065(8) 0.118(9) 0.004(11) 0.068(7) 0.013(10)
C25 0.115(9) 0.065(8) 0.118(9) 0.004(11) 0.068(7) 0.013(10)
N4 0.125(10) 0.057(8) 0.064(8) -0.001(10) 0.029(7) 0.005(10)
N5 0.125(10) 0.057(8) 0.064(8) -0.001(10) 0.029(7) 0.005(10)
N6 0.125(10) 0.057(8) 0.064(8) -0.001(10) 0.029(7) 0.005(10)
C26 0.125(10) 0.057(8) 0.064(8) -0.001(10) 0.029(7) 0.005(10)
N7 0.073(8) 0.064(8) 0.109(9) -0.016(10) 0.023(7) 0.007(10)
N8 0.073(8) 0.064(8) 0.109(9) -0.016(10) 0.023(7) 0.007(10)
N9 0.073(8) 0.064(8) 0.109(9) -0.016(10) 0.023(7) 0.007(10)
C27 0.073(8) 0.064(8) 0.109(9) -0.016(10) 0.023(7) 0.007(10)
O10 0.17(3) 0.18(3) 0.18(4) -0.01(3) 0.11(3) 0.01(3)
C28 0.135(15) 0.137(16) 0.131(17) -0.009(12) 0.049(13) 0.006(14)
C29 0.135(15) 0.137(16) 0.131(17) -0.009(12) 0.049(13) 0.006(14)
C30 0.135(15) 0.137(16) 0.131(17) -0.009(12) 0.049(13) 0.006(14)
C31 0.135(15) 0.137(16) 0.131(17) -0.009(12) 0.049(13) 0.006(14)
C32 0.135(15) 0.137(16) 0.131(17) -0.009(12) 0.049(13) 0.006(14)
C33 0.135(15) 0.137(16) 0.131(17) -0.009(12) 0.049(13) 0.006(14)
C34 0.135(15) 0.137(16) 0.131(17) -0.009(12) 0.049(13) 0.006(14)
C35 0.135(15) 0.137(16) 0.131(17) -0.009(12) 0.049(13) 0.006(14)
C36 0.135(15) 0.137(16) 0.131(17) -0.009(12) 0.049(13) 0.006(14)
O11 0.162(14) 0.181(16) 0.189(15) 0.014(11) 0.088(11) 0.004(11)
C37 0.162(14) 0.181(16) 0.189(15) 0.014(11) 0.088(11) 0.004(11)
C38 0.162(14) 0.181(16) 0.189(15) 0.014(11) 0.088(11) 0.004(11)
C39 0.162(14) 0.181(16) 0.189(15) 0.014(11) 0.088(11) 0.004(11)
C40 0.162(14) 0.181(16) 0.189(15) 0.014(11) 0.088(11) 0.004(11)
C41 0.162(14) 0.181(16) 0.189(15) 0.014(11) 0.088(11) 0.004(11)
C42 0.162(14) 0.181(16) 0.189(15) 0.014(11) 0.088(11) 0.004(11)
C43 0.162(14) 0.181(16) 0.189(15) 0.014(11) 0.088(11) 0.004(11)
C44 0.162(14) 0.181(16) 0.189(15) 0.014(11) 0.088(11) 0.004(11)
C45 0.162(14) 0.181(16) 0.189(15) 0.014(11) 0.088(11) 0.004(11)
O12 0.23(3) 0.25(3) 0.24(3) -0.009(19) 0.11(2) -0.02(2)
C46 0.232(18) 0.22(2) 0.245(18) 0.003(12) 0.119(12) -0.003(12)
C47 0.232(18) 0.22(2) 0.245(18) 0.003(12) 0.119(12) -0.003(12)
C48 0.232(18) 0.22(2) 0.245(18) 0.003(12) 0.119(12) -0.003(12)
C49 0.232(18) 0.22(2) 0.245(18) 0.003(12) 0.119(12) -0.003(12)
C50 0.232(18) 0.22(2) 0.245(18) 0.003(12) 0.119(12) -0.003(12)
C51 0.232(18) 0.22(2) 0.245(18) 0.003(12) 0.119(12) -0.003(12)
C52 0.24(4) 0.23(4) 0.25(4) -0.01(3) 0.12(3) -0.01(3)
C53 0.25(2) 0.25(3) 0.26(2) 0.001(19) 0.104(14) -0.002(19)
C54 0.25(2) 0.25(3) 0.26(2) 0.001(19) 0.104(14) -0.002(19)

loop_
_atom_type_symbol
_atom_type_description
_atom_type_scat_dispersion_real
_atom_type_scat_dispersion_imag
_atom_type_scat_source
C C 0.0033 0.0016 'International Tables Vol C Tables 4.2.6.8 and 6.1.1.4'
H H 0.0000 0.0000 'International Tables Vol C Tables 4.2.6.8 and 6.1.1.4'
N N 0.0061 0.0033 'International Tables Vol C Tables 4.2.6.8 and 6.1.1.4'
O O 0.0106 0.0060 'International Tables Vol C Tables 4.2.6.8 and 6.1.1.4'
S S 0.1246 0.1234 'International Tables Vol C Tables 4.2.6.8 and 6.1.1.4'

loop_
_geom_angle_atom_site_label_1
_geom_angle_atom_site_label_2
_geom_angle_atom_site_label_3
_geom_angle
O1 S1 O2 115.2(15)
O1 S1 O3 109.7(11)
O2 S1 O3 106.7(15)
O1 S1 C10 105.6(15)
O2 S1 C10 110.4(12)
O3 S1 C10 109.1(13)
O4 S2 O6 109.3(12)
O4 S2 O5 116.1(17)
O6 S2 O5 112.3(17)
O4 S2 C16 107(2)
O6 S2 C16 104.6(19)
O5 S2 C16 106.5(14)
O7 S3 O8 112.8(16)
O7 S3 O9 112.3(11)
O8 S3 O9 114.3(15)
O7 S3 C22 107.7(16)
O8 S3 C22 104.9(12)
O9 S3 C22 104.1(15)
C6 C1 C7 119(3)
C6 C1 C2 119(2)
C7 C1 C2 122(3)
C3 C2 C1 117(3)
C3 C2 H2 121.6
C1 C2 H2 121.6
C2 C3 C4 125(3)
C2 C3 C13 115(3)
C4 C3 C13 120(3)
C3 C4 C5 119(3)
C3 C4 H4 120.4
C5 C4 H4 120.4
C6 C5 C19 128(3)
C6 C5 C4 114(2)
C19 C5 C4 118(2)
C1 C6 C5 125(3)
C1 C6 H6 117.4
C5 C6 H6 117.4
C8 C7 C12 120.0
C8 C7 C1 120.8(19)
C12 C7 C1 119.1(19)
C7 C8 C9 120.0
C7 C8 H8 120.0
C9 C8 H8 120.0
C8 C9 C10 120.0
C8 C9 H9 120.0
C10 C9 H9 120.0
C9 C10 C11 120.0
C9 C10 S1 118.5(13)
C11 C10 S1 121.5(13)
C12 C11 C10 120.0
C12 C11 H11 120.0
C10 C11 H11 120.0
C11 C12 C7 120.0
C11 C12 H12 120.0
C7 C12 H12 120.0
C14 C13 C18 116(3)
C14 C13 C3 122(3)
C18 C13 C3 122(3)
C15 C14 C13 115(3)
C15 C14 H14 122.6
C13 C14 H14 122.6
C16 C15 C14 132(4)
C16 C15 H15 113.9
C14 C15 H15 113.9
C15 C16 C17 116(3)
C15 C16 S2 129(3)
C17 C16 S2 115(3)
C18 C17 C16 116(3)
C18 C17 H17 121.8
C16 C17 H17 121.8
C17 C18 C13 125(3)
C17 C18 H18 117.5
C13 C18 H18 117.5
C20 C19 C24 120.0
C20 C19 C5 125.2(18)
C24 C19 C5 114.8(18)
C19 C20 C21 120.0
C19 C20 H20 120.0
C21 C20 H20 120.0
C22 C21 C20 120.0
C22 C21 H21 120.0
C20 C21 H21 120.0
C21 C22 C23 120.0
C21 C22 S3 118.8(13)
C23 C22 S3 121.2(13)
C22 C23 C24 120.0
C22 C23 H23 120.0
C24 C23 H23 120.0
C23 C24 C19 120.0
C23 C24 H24 120.0
C19 C24 H24 120.0
C25 N1 H1A 120.0
C25 N1 H1B 120.0
H1A N1 H1B 120.0
C25 N2 H2A 120.0
C25 N2 H2B 120.0
H2A N2 H2B 120.0
C25 N3 H3A 120.0
C25 N3 H3B 120.0
H3A N3 H3B 120.0
N3 C25 N1 120(5)
N3 C25 N2 124(3)
N1 C25 N2 115(5)
C26 N4 H4A 120.0
C26 N4 H4B 120.0
H4A N4 H4B 120.0
C26 N5 H5A 120.0
C26 N5 H5B 120.0
H5A N5 H5B 120.0
C26 N6 H6A 120.0
C26 N6 H6B 120.0
H6A N6 H6B 120.0
N5 C26 N4 116(4)
N5 C26 N6 125(3)
N4 C26 N6 119(4)
C27 N7 H7A 120.0
C27 N7 H7B 120.0
H7A N7 H7B 120.0
C27 N8 H8A 120.0
C27 N8 H8B 120.0
H8A N8 H8B 120.0
C27 N9 H9A 120.0
C27 N9 H9B 120.0
H9A N9 H9B 120.0
N9 C27 N7 120(4)
N9 C27 N8 121(3)
N7 C27 N8 119(4)
O10 C28 C29 122(3)
O10 C28 C33 122(3)
C29 C28 C33 116(3)
C30 C29 C28 122(3)
C30 C29 H29 119.2
C28 C29 H29 119.2
C29 C30 C31 125(3)
C29 C30 C34 125(3)
C31 C30 C34 110(3)
C30 C31 C32 113(3)
C30 C31 H31A 109.0
C32 C31 H31A 109.0
C30 C31 H31B 109.0
C32 C31 H31B 109.0
H31A C31 H31B 107.8
C31 C32 C35 111(3)
C31 C32 C36 112(3)
C35 C32 C36 118(3)
C31 C32 C33 111(3)
C35 C32 C33 101(3)
C36 C32 C33 103(3)
C28 C33 C32 116(3)
C28 C33 H33A 108.3
C32 C33 H33A 108.3
C28 C33 H33B 108.3
C32 C33 H33B 108.3
H33A C33 H33B 107.4
C30 C34 H34A 109.5
C30 C34 H34B 109.5
H34A C34 H34B 109.5
C30 C34 H34C 109.5
H34A C34 H34C 109.5
H34B C34 H34C 109.5
C32 C35 H35A 109.5
C32 C35 H35B 109.5
H35A C35 H35B 109.5
C32 C35 H35C 109.5
H35A C35 H35C 109.5
H35B C35 H35C 109.5
C32 C36 H36A 109.5
C32 C36 H36B 109.5
H36A C36 H36B 109.5
C32 C36 H36C 109.5
H36A C36 H36C 109.5
H36B C36 H36C 109.5
O11 C37 C38 125(4)
O11 C37 C42 120(4)
C38 C37 C42 116(3)
C39 C38 C37 122(4)
C39 C38 H38 118.9
C37 C38 H38 118.9
C38 C39 C43 125(4)
C38 C39 C40 125(4)
C43 C39 C40 110(3)
C39 C40 C41 114(3)
C39 C40 H40A 108.8
C41 C40 H40A 108.8
C39 C40 H40B 108.8
C41 C40 H40B 108.8
H40A C40 H40B 107.7
C40 C41 C44 111(4)
C40 C41 C42 111(4)
C44 C41 C42 102(3)
C40 C41 C45 113(4)
C44 C41 C45 115(4)
C42 C41 C45 104(3)
C37 C42 C41 117(3)
C37 C42 H42A 108.1
C41 C42 H42A 108.1
C37 C42 H42B 108.1
C41 C42 H42B 108.1
H42A C42 H42B 107.3
C39 C43 H43A 109.5
C39 C43 H43B 109.5
H43A C43 H43B 109.5
C39 C43 H43C 109.5
H43A C43 H43C 109.5
H43B C43 H43C 109.5
C41 C44 H44A 109.5
C41 C44 H44B 109.5
H44A C44 H44B 109.5
C41 C44 H44C 109.5
H44A C44 H44C 109.5
H44B C44 H44C 109.5
C41 C45 H45A 109.5
C41 C45 H45B 109.5
H45A C45 H45B 109.5
C41 C45 H45C 109.5
H45A C45 H45C 109.5
H45B C45 H45C 109.5
O12 C46 C47 122(5)
O12 C46 C51 117(4)
C47 C46 C51 113(4)
C48 C47 C46 119(4)
C48 C47 H47 120.3
C46 C47 H47 120.3
C47 C48 C49 128(4)
C47 C48 C52 122(4)
C49 C48 C52 110(3)
C48 C49 C50 115(3)
C48 C49 H49A 108.6
C50 C49 H49A 108.6
C48 C49 H49B 108.6
C50 C49 H49B 108.6
H49A C49 H49B 107.6
C53 C50 C54 119(4)
C53 C50 C49 114(4)
C54 C50 C49 111(4)
C53 C50 C51 98(3)
C54 C50 C51 103(4)
C49 C50 C51 110(4)
C46 C51 C50 118(4)
C46 C51 H51A 107.9
C50 C51 H51A 107.9
C46 C51 H51B 107.9
C50 C51 H51B 107.9
H51A C51 H51B 107.2
C48 C52 H52A 109.5
C48 C52 H52B 109.5
H52A C52 H52B 109.5
C48 C52 H52C 109.5
H52A C52 H52C 109.5
H52B C52 H52C 109.5
C50 C53 H53A 109.5
C50 C53 H53B 109.5
H53A C53 H53B 109.5
C50 C53 H53C 109.5
H53A C53 H53C 109.5
H53B C53 H53C 109.5
C50 C54 H54A 109.5
C50 C54 H54B 109.5
H54A C54 H54B 109.5
C50 C54 H54C 109.5
H54A C54 H54C 109.5
H54B C54 H54C 109.5

loop_
_geom_bond_atom_site_label_1
_geom_bond_atom_site_label_2
_geom_bond_distance
S1 O1 1.44(3)
S1 O2 1.48(2)
S1 O3 1.52(3)
S1 C10 1.737(17)
S2 O4 1.46(3)
S2 O6 1.46(3)
S2 O5 1.47(2)
S2 C16 1.78(3)
S3 O7 1.44(3)
S3 O8 1.444(19)
S3 O9 1.45(3)
S3 C22 1.718(17)
C1 C6 1.34(4)
C1 C7 1.482(13)
C1 C2 1.49(4)
C2 C3 1.31(4)
C2 H2 0.9300
C3 C4 1.38(4)
C3 C13 1.493(14)
C4 C5 1.49(4)
C4 H4 0.9300
C5 C6 1.39(4)
C5 C19 1.483(14)
C6 H6 0.9300
C7 C8 1.3900
C7 C12 1.3900
C8 C9 1.3900
C8 H8 0.9300
C9 C10 1.3900
C9 H9 0.9300
C10 C11 1.3900
C11 C12 1.3900
C11 H11 0.9300
C12 H12 0.9300
C13 C14 1.38(5)
C13 C18 1.46(5)
C14 C15 1.32(4)
C14 H14 0.9300
C15 C16 1.28(4)
C15 H15 0.9300
C16 C17 1.43(5)
C17 C18 1.30(4)
C17 H17 0.9300
C18 H18 0.9300
C19 C20 1.3900
C19 C24 1.3900
C20 C21 1.3900
C20 H20 0.9300
C21 C22 1.3900
C21 H21 0.9300
C22 C23 1.3900
C23 C24 1.3900
C23 H23 0.9300
C24 H24 0.9300
N1 C25 1.31(4)
N1 H1A 0.8600
N1 H1B 0.8600
N2 C25 1.31(5)
N2 H2A 0.8600
N2 H2B 0.8600
N3 C25 1.28(5)
N3 H3A 0.8600
N3 H3B 0.8600
N4 C26 1.32(3)
N4 H4A 0.8600
N4 H4B 0.8600
N5 C26 1.28(5)
N5 H5A 0.8600
N5 H5B 0.8600
N6 C26 1.35(5)
N6 H6A 0.8600
N6 H6B 0.8600
N7 C27 1.30(3)
N7 H7A 0.8600
N7 H7B 0.8600
N8 C27 1.36(5)
N8 H8A 0.8600
N8 H8B 0.8600
N9 C27 1.29(5)
N9 H9A 0.8600
N9 H9B 0.8600
O10 C28 1.234(14)
C28 C29 1.467(14)
C28 C33 1.515(14)
C29 C30 1.332(14)
C29 H29 0.9300
C30 C31 1.509(14)
C30 C34 1.510(13)
C31 C32 1.523(14)
C31 H31A 0.9700
C31 H31B 0.9700
C32 C35 1.528(13)
C32 C36 1.530(13)
C32 C33 1.530(14)
C33 H33A 0.9700
C33 H33B 0.9700
C34 H34A 0.9600
C34 H34B 0.9600
C34 H34C 0.9600
C35 H35A 0.9600
C35 H35B 0.9600
C35 H35C 0.9600
C36 H36A 0.9600
C36 H36B 0.9600
C36 H36C 0.9600
O11 C37 1.24(3)
C37 C38 1.46(3)
C37 C42 1.52(3)
C38 C39 1.33(3)
C38 H38 0.9300
C39 C43 1.505(13)
C39 C40 1.51(3)
C40 C41 1.52(3)
C40 H40A 0.9700
C40 H40B 0.9700
C41 C44 1.53(3)
C41 C42 1.53(3)
C41 C45 1.53(3)
C42 H42A 0.9700
C42 H42B 0.9700
C43 H43A 0.9600
C43 H43B 0.9600
C43 H43C 0.9600
C44 H44A 0.9600
C44 H44B 0.9600
C44 H44C 0.9600
C45 H45A 0.9600
C45 H45B 0.9600
C45 H45C 0.9600
O12 C46 1.24(3)
C46 C47 1.47(3)
C46 C51 1.52(3)
C47 C48 1.33(3)
C47 H47 0.9300
C48 C49 1.51(3)
C48 C52 1.52(2)
C49 C50 1.52(3)
C49 H49A 0.9700
C49 H49B 0.9700
C50 C53 1.52(2)
C50 C54 1.52(2)
C50 C51 1.53(3)
C51 H51A 0.9700
C51 H51B 0.9700
C52 H52A 0.9600
C52 H52B 0.9600
C52 H52C 0.9600
C53 H53A 0.9600
C53 H53B 0.9600
C53 H53C 0.9600
C54 H54A 0.9600
C54 H54B 0.9600
C54 H54C 0.9600
